data_1516988
loop_
_publ_author_name
'Victor Barba'
'Paola Ramos'
'Danae Jimenez'
'Abraham Rivera'
'Ariel Meneses'

_publ_section_title
;
 Calixarene and hemicarcerand-like compounds obtained by self-assembly of
 3-aminophenylboronic acid and salicylaldehyde derivatives
;
_journal_name_full
;
Inorganica Chimica Acta
;
_journal_page_first 30
_journal_page_last 37
_journal_volume 401
_journal_year 2013
_chemical_formula_sum 'C17 H16 O6'
_chemical_formula_weight 316.30
_chemical_melting_point 117
_space_group_IT_number 18
_symmetry_cell_setting orthorhombic
_symmetry_space_group_name_Hall 'P 2 2ab'
_symmetry_space_group_name_H-M 'P 21 21 2'
_atom_sites_solution_hydrogens geom
_atom_sites_solution_primary direct
_atom_sites_solution_secondary difmap
_cell_angle_alpha 90.00
_cell_angle_beta 90.00
_cell_angle_gamma 90.00
_cell_formula_units_Z 2
_cell_length_a 6.787(3)
_cell_length_b 23.691(10)
_cell_length_c 4.5084(19)
_cell_measurement_reflns_used 767
_cell_measurement_temperature 100(2)
_cell_measurement_theta_max 20.82
_cell_measurement_theta_min 3.46
_cell_volume 724.9(5)
_computing_cell_refinement 'Bruker SMART'
_computing_data_collection 'Bruker SMART'
_computing_data_reduction 'Bruker SAINT'
_computing_molecular_graphics 'Bruker SHELXTL'
_computing_publication_material 'Bruker SHELXTL'
_computing_structure_refinement 'SHELXL-97 (Sheldrick, 1997)'
_computing_structure_solution 'SHELXS-97 (Sheldrick, 1990)'
_diffrn_ambient_temperature 100(2)
_diffrn_measured_fraction_theta_full 1.000
_diffrn_measured_fraction_theta_max 1.000
_diffrn_measurement_device_type 'CCD area detector'
_diffrn_measurement_method 'phi and omega scans'
_diffrn_radiation_monochromator graphite
_diffrn_radiation_source 'fine-focus sealed tube'
_diffrn_radiation_type MoK\a
_diffrn_radiation_wavelength 0.71073
_diffrn_reflns_av_R_equivalents 0.0401
_diffrn_reflns_av_sigmaI/netI 0.0430
_diffrn_reflns_limit_h_max 6
_diffrn_reflns_limit_h_min -6
_diffrn_reflns_limit_k_max 23
_diffrn_reflns_limit_k_min -23
_diffrn_reflns_limit_l_max 4
_diffrn_reflns_limit_l_min -3
_diffrn_reflns_number 2341
_diffrn_reflns_theta_full 20.83
_diffrn_reflns_theta_max 20.83
_diffrn_reflns_theta_min 1.72
_exptl_absorpt_coefficient_mu 0.110
_exptl_absorpt_correction_type none
_exptl_crystal_colour colorless
_exptl_crystal_density_diffrn 1.449
_exptl_crystal_density_meas 0
_exptl_crystal_density_method 'not measured'
_exptl_crystal_description prism
_exptl_crystal_F_000 332
_exptl_crystal_size_max 0.34
_exptl_crystal_size_mid 0.24
_exptl_crystal_size_min 0.20
_refine_diff_density_max 0.137
_refine_diff_density_min -0.151
_refine_diff_density_rms 0.037
_refine_ls_abs_structure_details 'Flack H D (1983), Acta Cryst. A39, 876-881'
_refine_ls_abs_structure_Flack 0(3)
_refine_ls_extinction_method none
_refine_ls_goodness_of_fit_ref 1.154
_refine_ls_hydrogen_treatment mixed
_refine_ls_matrix_type full
_refine_ls_number_parameters 106
_refine_ls_number_reflns 773
_refine_ls_number_restraints 0
_refine_ls_restrained_S_all 1.154
_refine_ls_R_factor_all 0.0455
_refine_ls_R_factor_gt 0.0404
_refine_ls_shift/su_max 0.000
_refine_ls_shift/su_mean 0.000
_refine_ls_structure_factor_coef Fsqd
_refine_ls_weighting_details 'calc w=1/[\s^2^(Fo^2^)+(0.0221P)^2^+0.4388P] where P=(Fo^2^+2Fc^2^)/3'
_refine_ls_weighting_scheme calc
_refine_ls_wR_factor_gt 0.0804
_refine_ls_wR_factor_ref 0.0866
_reflns_number_gt 723
_reflns_number_total 773
_reflns_threshold_expression >2sigma(I)
_cod_data_source_file ICA-2013-401-30-37.cif
_cod_data_source_block 55vic
_cod_depositor_comments
;
The following automatic conversions were performed:

'_symmetry_cell_setting' value 'Orthorhombic' changed to
'orthorhombic' according to the built-in table from CIF Core
dictionary named 'cif_core.dic' version 2.4.1 from 2010-06-29.

Automatic conversion script
Id: cif_fix_values 2281 2013-09-26 08:29:07Z andrius 
;
_cod_original_sg_symbol_H-M P2(1)2(1)2
_cod_database_code 1516988

loop_
_symmetry_equiv_pos_as_xyz
'x, y, z'
'-x, -y, z'
'-x+1/2, y+1/2, -z'
'x+1/2, -y+1/2, -z'

loop_
_atom_site_label
_atom_site_type_symbol
_atom_site_fract_x
_atom_site_fract_y
_atom_site_fract_z
_atom_site_U_iso_or_equiv
_atom_site_adp_type
_atom_site_occupancy
_atom_site_symmetry_multiplicity
_atom_site_calc_flag
_atom_site_refinement_flags
O2 O 0.7040(4) 0.30966(10) 1.4688(6) 0.0356(8) Uani 1 1 d .
O1 O 0.6872(4) 0.39968(10) 1.1287(6) 0.0371(8) Uani 1 1 d .
H1 H 0.7390 0.3766 1.2394 0.056 Uiso 1 1 calc R
O3 O 0.0976(4) 0.42421(9) 0.5747(5) 0.0267(7) Uani 1 1 d .
C1 C 0.5077(5) 0.38048(14) 1.0437(9) 0.0269(10) Uani 1 1 d .
C5 C 0.2172(5) 0.39509(14) 0.7628(8) 0.0232(10) Uani 1 1 d .
C4 C 0.1356(6) 0.34484(14) 0.8735(9) 0.0278(11) Uani 1 1 d .
H4 H 0.0111 0.3330 0.8138 0.033 Uiso 1 1 calc R
C6 C 0.4026(5) 0.41210(14) 0.8426(8) 0.0243(10) Uani 1 1 d .
H6 H 0.4569 0.4447 0.7616 0.029 Uiso 1 1 calc R
C8 C 0.1670(5) 0.47739(13) 0.4554(9) 0.0250(10) Uani 1 1 d .
H8A H 0.2836 0.4717 0.3348 0.030 Uiso 1 1 calc R
H8B H 0.1988 0.5034 0.6143 0.030 Uiso 1 1 calc R
C7 C 0.5374(6) 0.29758(15) 1.3760(9) 0.0293(11) Uani 1 1 d .
H7 H 0.4769 0.2654 1.4519 0.035 Uiso 1 1 calc R
C2 C 0.4317(5) 0.32985(14) 1.1593(9) 0.0223(10) Uani 1 1 d .
C3 C 0.2429(5) 0.31369(15) 1.0707(9) 0.0263(10) Uani 1 1 d .
H3 H 0.1886 0.2808 1.1482 0.032 Uiso 1 1 calc R
C9 C 0.0000 0.5000 0.2696(12) 0.0254(14) Uani 1 2 d S
H9A H -0.0493 0.4701 0.1429 0.030 Uiso 0.50 1 calc PR
H9B H 0.0493 0.5299 0.1429 0.030 Uiso 0.50 1 calc PR

loop_
_atom_site_aniso_label
_atom_site_aniso_U_11
_atom_site_aniso_U_22
_atom_site_aniso_U_33
_atom_site_aniso_U_23
_atom_site_aniso_U_13
_atom_site_aniso_U_12
O2 0.0335(17) 0.0292(15) 0.0440(19) -0.0009(14) -0.0084(17) 0.0031(13)
O1 0.0281(17) 0.0324(17) 0.051(2) 0.0069(14) -0.0141(16) -0.0020(13)
O3 0.0283(15) 0.0213(14) 0.0305(17) 0.0026(13) -0.0028(14) -0.0011(12)
C1 0.017(2) 0.030(2) 0.034(3) -0.012(2) -0.002(2) 0.0015(18)
C5 0.021(2) 0.025(2) 0.024(2) -0.009(2) -0.004(2) 0.0052(19)
C4 0.026(2) 0.024(2) 0.033(3) -0.002(2) 0.000(2) -0.0034(18)
C6 0.028(2) 0.0174(19) 0.027(3) 0.0003(19) -0.002(2) 0.0002(18)
C8 0.029(2) 0.019(2) 0.027(2) -0.0030(18) -0.001(2) -0.0011(17)
C7 0.029(3) 0.027(2) 0.032(3) -0.008(2) -0.002(2) 0.0007(19)
C2 0.021(2) 0.019(2) 0.027(3) -0.0029(19) -0.0036(19) 0.0031(17)
C3 0.027(2) 0.024(2) 0.027(2) 0.000(2) 0.002(2) 0.0014(19)
C9 0.029(3) 0.022(3) 0.025(3) 0.000 0.000 -0.006(3)

loop_
_atom_type_symbol
_atom_type_description
_atom_type_scat_dispersion_real
_atom_type_scat_dispersion_imag
_atom_type_scat_source
C C 0.0033 0.0016 'International Tables Vol C Tables 4.2.6.8 and 6.1.1.4'
H H 0.0000 0.0000 'International Tables Vol C Tables 4.2.6.8 and 6.1.1.4'
O O 0.0106 0.0060 'International Tables Vol C Tables 4.2.6.8 and 6.1.1.4'

loop_
_geom_angle_atom_site_label_1
_geom_angle_atom_site_label_2
_geom_angle_atom_site_label_3
_geom_angle
_geom_angle_site_symmetry_3
C5 O3 C8 118.6(3) .
O1 C1 C6 118.0(3) .
O1 C1 C2 120.8(4) .
C6 C1 C2 121.2(3) .
O3 C5 C6 124.2(3) .
O3 C5 C4 114.6(3) .
C6 C5 C4 121.2(4) .
C3 C4 C5 118.6(3) .
C5 C6 C1 119.3(4) .
O3 C8 C9 105.7(2) .
O2 C7 C2 124.3(4) .
C3 C2 C1 117.7(3) .
C3 C2 C7 120.6(3) .
C1 C2 C7 121.6(3) .
C4 C3 C2 121.9(4) .
C8 C9 C8 112.5(4) 2_565

loop_
_geom_bond_atom_site_label_1
_geom_bond_atom_site_label_2
_geom_bond_distance
_geom_bond_site_symmetry_2
O2 C7 1.239(4) .
O1 C1 1.356(4) .
O3 C5 1.362(4) .
O3 C8 1.449(4) .
C1 C6 1.376(5) .
C1 C2 1.406(5) .
C5 C6 1.369(5) .
C5 C4 1.405(5) .
C4 C3 1.366(5) .
C8 C9 1.508(4) .
C7 C2 1.433(5) .
C2 C3 1.396(5) .
C9 C8 1.508(4) 2_565
